data_4316775
loop_
_publ_author_name
'Sylvie Pailloux'
'Cornel Edicome Shirima'
'Karen Ann Smith'
'Eileen N. Duesler'
'Robert T. Paine'
'Neil J. Williams'
'Robert D. Hancock'

_publ_section_title
;
 Synthesis and Reactivity of (Benzoxazol-2-ylmethyl)phosphonic Acid
;
_journal_name_full 'Inorganic Chemistry'
_journal_page_first 9369
_journal_page_last 9379
_journal_paper_doi 10.1021/ic101079b
_journal_volume 49
_journal_year 2010
_chemical_formula_sum 'C16 H18 K4 N2 O11 P2'
_chemical_formula_weight 632.66
_chemical_name_systematic
; 
 ? 
;
_space_group_IT_number 41
_symmetry_cell_setting orthorhombic
_symmetry_space_group_name_Hall 'A 2 -2ab'
_symmetry_space_group_name_H-M 'A b a 2'
_atom_sites_solution_hydrogens geom
_atom_sites_solution_primary direct
_atom_sites_solution_secondary difmap
_audit_creation_method SHELXL-97
_cell_angle_alpha 90.00
_cell_angle_beta 90.00
_cell_angle_gamma 90.00
_cell_formula_units_Z 4
_cell_length_a 34.134(2)
_cell_length_b 9.7662(6)
_cell_length_c 7.1209(4)
_cell_measurement_reflns_used 9811
_cell_measurement_temperature 228(2)
_cell_measurement_theta_max 33.17
_cell_measurement_theta_min 3.58
_cell_volume 2373.8(2)
_computing_cell_refinement 'APEX2, Bruker AXS Inc., Madison, Wisconsin, US'
_computing_data_collection 'APEX2, Bruker AXS Inc., Madison, Wisconsin, US'
_computing_data_reduction 'APEX2, Bruker AXS Inc., Madison, Wisconsin, US'
_computing_molecular_graphics 'Bruker SHELXTL XP,Sheldrick, G. M. (2008). Act'
_computing_publication_material 'Bruker SHELXTL XCIF,Sheldrick, G. M. (2008). A'
_computing_structure_refinement 'SHELXL-97 (Sheldrick, 1997)'
_computing_structure_solution 'SHELXS-97 (Sheldrick, 1990)'
_diffrn_ambient_temperature 228(2)
_diffrn_measured_fraction_theta_full 0.998
_diffrn_measured_fraction_theta_max 0.998
_diffrn_measurement_device_type 'CCD area detector'
_diffrn_measurement_method 'phi and omega scans'
_diffrn_radiation_monochromator graphite
_diffrn_radiation_source 'fine-focus sealed tube'
_diffrn_radiation_type MoK\a
_diffrn_radiation_wavelength 0.71073
_diffrn_reflns_av_R_equivalents 0.0226
_diffrn_reflns_av_sigmaI/netI 0.0146
_diffrn_reflns_limit_h_max 52
_diffrn_reflns_limit_h_min -52
_diffrn_reflns_limit_k_max 14
_diffrn_reflns_limit_k_min -14
_diffrn_reflns_limit_l_max 10
_diffrn_reflns_limit_l_min -10
_diffrn_reflns_number 36250
_diffrn_reflns_theta_full 33.18
_diffrn_reflns_theta_max 33.18
_diffrn_reflns_theta_min 3.58
_exptl_absorpt_coefficient_mu 0.946
_exptl_absorpt_correction_T_max 0.9446
_exptl_absorpt_correction_T_min 0.6751
_exptl_absorpt_correction_type multi-scan
_exptl_absorpt_process_details Bruker,SADABS
_exptl_crystal_colour colourless
_exptl_crystal_density_diffrn 1.770
_exptl_crystal_density_method 'not measured'
_exptl_crystal_description plate
_exptl_crystal_F_000 1288
_exptl_crystal_size_max 0.45
_exptl_crystal_size_mid 0.26
_exptl_crystal_size_min 0.06
_refine_diff_density_max 0.330
_refine_diff_density_min -0.210
_refine_diff_density_rms 0.048
_refine_ls_abs_structure_details 'Flack H D (1983), Acta Cryst. A39, 876-881'
_refine_ls_abs_structure_Flack 0.03(2)
_refine_ls_extinction_method none
_refine_ls_goodness_of_fit_ref 1.027
_refine_ls_hydrogen_treatment mixed
_refine_ls_matrix_type full
_refine_ls_number_parameters 171
_refine_ls_number_reflns 4527
_refine_ls_number_restraints 1
_refine_ls_restrained_S_all 1.027
_refine_ls_R_factor_all 0.0208
_refine_ls_R_factor_gt 0.0201
_refine_ls_shift/su_max 0.001
_refine_ls_shift/su_mean 0.000
_refine_ls_structure_factor_coef Fsqd
_refine_ls_weighting_details 'calc w=1/[\s^2^(Fo^2^)+(0.0177P)^2^+1.6873P] where P=(Fo^2^+2Fc^2^)/3'
_refine_ls_weighting_scheme calc
_refine_ls_wR_factor_gt 0.0467
_refine_ls_wR_factor_ref 0.0470
_reflns_number_gt 4427
_reflns_number_total 4527
_reflns_threshold_expression >2sigma(I)
_cod_data_source_file ic101079b_si_003_6.cif
_cod_data_source_block rpec30
_cod_depositor_comments
;
The following automatic conversions were performed:

'_symmetry_cell_setting' value 'Orthorhombic' changed to
'orthorhombic' according to the built-in table from CIF Core
dictionary named 'cif_core.dic' version 2.4.1 from 2010-06-29.

Automatic conversion script
Id: cif_fix_values 1646 2011-03-28 12:23:43Z adriana 
;
_cod_database_code 4316775

loop_
_symmetry_equiv_pos_as_xyz
'x, y, z'
'-x, -y, z'
'x+1/2, -y+1/2, z'
'-x+1/2, y+1/2, z'
'x, y+1/2, z+1/2'
'-x, -y+1/2, z+1/2'
'x+1/2, -y+1, z+1/2'
'-x+1/2, y+1, z+1/2'

loop_
_atom_site_label
_atom_site_type_symbol
_atom_site_fract_x
_atom_site_fract_y
_atom_site_fract_z
_atom_site_U_iso_or_equiv
_atom_site_adp_type
_atom_site_occupancy
_atom_site_symmetry_multiplicity
_atom_site_calc_flag
_atom_site_refinement_flags
_atom_site_disorder_assembly
_atom_site_disorder_group
K1 K 0.092272(7) 0.09502(2) 0.54037(4) 0.01987(4) Uani 1 1 d . . .
K2 K 0.009505(7) 0.30856(2) 0.85188(4) 0.02068(5) Uani 1 1 d . . .
P1 P 0.067208(7) 0.47596(2) 0.55088(4) 0.01353(5) Uani 1 1 d . . .
N1 N 0.15582(3) 0.28477(11) 0.40305(15) 0.02161(19) Uani 1 1 d . . .
O1 O 0.15717(3) 0.50771(9) 0.32148(14) 0.02381(18) Uani 1 1 d . . .
O2 O 0.05092(2) 0.52960(9) 0.73397(12) 0.01878(15) Uani 1 1 d . . .
O3 O 0.05262(3) 0.33439(8) 0.49555(12) 0.01970(16) Uani 1 1 d . . .
O4 O 0.06453(3) 0.57947(9) 0.39140(12) 0.02042(16) Uani 1 1 d . . .
C1 C 0.17961(3) 0.43763(13) 0.19225(19) 0.0220(2) Uani 1 1 d . . .
C2 C 0.20028(4) 0.49070(14) 0.0433(3) 0.0323(3) Uani 1 1 d . . .
H2 H 0.2005 0.5848 0.0157 0.039 Uiso 1 1 calc R . .
C3 C 0.22080(5) 0.39557(17) -0.0637(2) 0.0361(3) Uani 1 1 d . . .
H3 H 0.2356 0.4259 -0.1671 0.043 Uiso 1 1 calc R . .
C4 C 0.21997(4) 0.25641(17) -0.0210(2) 0.0310(3) Uani 1 1 d . . .
H4 H 0.2338 0.1948 -0.0978 0.037 Uiso 1 1 calc R . .
C5 C 0.19925(4) 0.20638(14) 0.13156(19) 0.0262(2) Uani 1 1 d . . .
H5 H 0.1991 0.1125 0.1604 0.031 Uiso 1 1 calc R . .
C6 C 0.17873(3) 0.29984(12) 0.24021(17) 0.0202(2) Uani 1 1 d . . .
C7 C 0.14444(3) 0.40780(12) 0.44358(17) 0.0193(2) Uani 1 1 d . . .
C8 C 0.12018(3) 0.45476(13) 0.60243(17) 0.0203(2) Uani 1 1 d . . .
H8A H 0.1305 0.5427 0.6465 0.031 Uiso 1 1 calc R . .
H8B H 0.1230 0.3890 0.7055 0.031 Uiso 1 1 calc R . .
O5 O 0.0000 0.5000 0.1615(2) 0.0334(3) Uani 1 2 d S . .
H5A H 0.0179(6) 0.503(2) 0.226(3) 0.054(7) Uiso 0.50 1 d P . .
H5B H -0.0179(6) 0.497(2) 0.226(3) 0.054(7) Uiso 0.50 1 d P . .
O6 O 0.08157(4) 0.82506(11) 0.59915(18) 0.0340(2) Uani 1 1 d . . .
H6A H 0.0810(6) 0.750(2) 0.545(4) 0.047(5) Uiso 1 1 d . . .
H6B H 0.0714(7) 0.813(2) 0.700(4) 0.048(6) Uiso 1 1 d . . .

loop_
_atom_site_aniso_label
_atom_site_aniso_U_11
_atom_site_aniso_U_22
_atom_site_aniso_U_33
_atom_site_aniso_U_23
_atom_site_aniso_U_13
_atom_site_aniso_U_12
K1 0.02565(10) 0.01708(9) 0.01690(9) 0.00087(10) 0.00010(9) -0.00012(8)
K2 0.02059(10) 0.02001(9) 0.02143(10) 0.00314(9) 0.00274(9) -0.00139(8)
P1 0.01538(10) 0.01279(9) 0.01242(10) -0.00046(9) 0.00073(10) -0.00054(8)
N1 0.0193(4) 0.0226(4) 0.0229(5) 0.0022(4) 0.0027(3) 0.0014(4)
O1 0.0220(4) 0.0215(4) 0.0279(5) 0.0026(3) 0.0067(3) 0.0017(3)
O2 0.0204(4) 0.0208(4) 0.0152(3) -0.0037(3) 0.0037(3) -0.0006(3)
O3 0.0215(4) 0.0148(3) 0.0227(4) -0.0034(3) -0.0019(3) -0.0021(3)
O4 0.0257(4) 0.0186(4) 0.0170(4) 0.0039(3) 0.0007(3) 0.0012(3)
C1 0.0178(4) 0.0238(5) 0.0244(5) 0.0027(4) 0.0038(4) 0.0020(4)
C2 0.0311(6) 0.0317(6) 0.0340(6) 0.0114(7) 0.0111(7) 0.0058(5)
C3 0.0335(7) 0.0435(8) 0.0313(7) 0.0098(6) 0.0139(6) 0.0082(6)
C4 0.0267(6) 0.0385(7) 0.0279(6) -0.0015(5) 0.0065(5) 0.0082(6)
C5 0.0242(5) 0.0265(6) 0.0279(6) -0.0024(5) 0.0021(5) 0.0030(5)
C6 0.0170(4) 0.0223(5) 0.0213(5) 0.0001(4) 0.0003(4) 0.0008(4)
C7 0.0153(4) 0.0233(5) 0.0194(5) 0.0016(4) 0.0005(4) -0.0012(4)
C8 0.0173(4) 0.0254(5) 0.0184(4) -0.0022(4) -0.0001(4) -0.0002(4)
O5 0.0249(6) 0.0573(10) 0.0179(6) 0.000 0.000 0.0032(7)
O6 0.0523(7) 0.0178(4) 0.0317(5) 0.0009(4) -0.0029(5) -0.0047(4)

loop_
_atom_type_symbol
_atom_type_description
_atom_type_scat_dispersion_real
_atom_type_scat_dispersion_imag
_atom_type_scat_source
C C 0.0033 0.0016 'International Tables Vol C Tables 4.2.6.8 and 6.1.1.4'
H H 0.0000 0.0000 'International Tables Vol C Tables 4.2.6.8 and 6.1.1.4'
N N 0.0061 0.0033 'International Tables Vol C Tables 4.2.6.8 and 6.1.1.4'
O O 0.0106 0.0060 'International Tables Vol C Tables 4.2.6.8 and 6.1.1.4'
P P 0.1023 0.0942 'International Tables Vol C Tables 4.2.6.8 and 6.1.1.4'
K K 0.2009 0.2494 'International Tables Vol C Tables 4.2.6.8 and 6.1.1.4'

loop_
_geom_angle_atom_site_label_1
_geom_angle_atom_site_label_2
_geom_angle_atom_site_label_3
_geom_angle
_geom_angle_site_symmetry_1
_geom_angle_site_symmetry_3
_geom_angle_publ_flag
O2 K1 O4 124.14(3) 5_544 5_545 ?
O2 K1 O6 79.72(3) 5_544 1_545 ?
O4 K1 O6 75.61(3) 5_545 1_545 ?
O2 K1 O3 81.20(3) 5_544 . ?
O4 K1 O3 88.98(3) 5_545 . ?
O6 K1 O3 142.35(4) 1_545 . ?
O2 K1 N1 105.17(3) 5_544 . ?
O4 K1 N1 126.30(3) 5_545 . ?
O6 K1 N1 138.51(4) 1_545 . ?
O3 K1 N1 77.98(3) . . ?
O2 K1 O1 146.76(3) 5_544 5_545 ?
O4 K1 O1 68.58(3) 5_545 5_545 ?
O6 K1 O1 74.21(3) 1_545 5_545 ?
O3 K1 O1 131.81(3) . 5_545 ?
N1 K1 O1 82.22(3) . 5_545 ?
O2 K2 O2 80.68(3) . 2_565 ?
O2 K2 O3 157.67(3) . 6 ?
O2 K2 O3 79.92(3) 2_565 6 ?
O2 K2 O5 77.37(2) . 1_556 ?
O2 K2 O5 77.10(2) 2_565 1_556 ?
O3 K2 O5 87.60(2) 6 1_556 ?
O2 K2 O4 107.62(3) . 5_545 ?
O2 K2 O4 162.57(3) 2_565 5_545 ?
O3 K2 O4 94.08(3) 6 5_545 ?
O5 K2 O4 119.26(3) 1_556 5_545 ?
O2 K2 O3 53.47(2) . . ?
O2 K2 O3 93.61(3) 2_565 . ?
O3 K2 O3 138.86(3) 6 . ?
O5 K2 O3 130.84(2) 1_556 . ?
O4 K2 O3 80.10(2) 5_545 . ?
O2 K2 O6 73.41(3) . 5_545 ?
O2 K2 O6 139.58(3) 2_565 5_545 ?
O3 K2 O6 116.04(3) 6 5_545 ?
O5 K2 O6 67.41(3) 1_556 5_545 ?
O4 K2 O6 57.67(3) 5_545 5_545 ?
O3 K2 O6 95.19(3) . 5_545 ?
O2 K2 O5 130.28(3) . 5_545 ?
O2 K2 O5 109.02(2) 2_565 5_545 ?
O3 K2 O5 67.30(2) 6 5_545 ?
O5 K2 O5 151.88(4) 1_556 5_545 ?
O4 K2 O5 53.83(2) 5_545 5_545 ?
O3 K2 O5 76.98(3) . 5_545 ?
O6 K2 O5 111.41(3) 5_545 5_545 ?
O2 P1 O3 114.71(5) . . ?
O2 P1 O4 113.03(5) . . ?
O3 P1 O4 112.98(5) . . ?
O2 P1 C8 103.08(5) . . ?
O3 P1 C8 105.58(5) . . ?
O4 P1 C8 106.25(5) . . ?
C7 N1 C6 104.68(10) . . ?
C7 N1 K1 106.38(7) . . ?
C6 N1 K1 137.01(8) . . ?
C7 O1 C1 104.17(9) . . ?
C7 O1 K1 112.12(7) . 5_554 ?
C1 O1 K1 95.87(7) . 5_554 ?
P1 O2 K1 126.32(5) . 5 ?
P1 O2 K2 100.53(4) . . ?
K1 O2 K2 102.26(3) 5 . ?
P1 O2 K2 138.06(5) . 2_565 ?
K1 O2 K2 90.54(3) 5 2_565 ?
K2 O2 K2 88.38(3) . 2_565 ?
P1 O3 K1 126.00(5) . . ?
P1 O3 K2 144.47(5) . 6_554 ?
K1 O3 K2 89.48(3) . 6_554 ?
P1 O3 K2 91.05(4) . . ?
K1 O3 K2 94.24(3) . . ?
K2 O3 K2 83.75(2) 6_554 . ?
P1 O4 K1 135.44(5) . 5_554 ?
P1 O4 K2 128.01(5) . 5_554 ?
K1 O4 K2 95.37(3) 5_554 5_554 ?
C2 C1 O1 127.77(12) . . ?
C2 C1 C6 124.46(12) . . ?
O1 C1 C6 107.75(10) . . ?
C2 C1 K1 91.89(8) . 5_554 ?
O1 C1 K1 61.22(6) . 5_554 ?
C6 C1 K1 118.68(8) . 5_554 ?
C1 C2 C3 115.41(13) . . ?
C1 C2 H2 122.3 . . ?
C3 C2 H2 122.3 . . ?
C2 C3 C4 121.47(13) . . ?
C2 C3 H3 119.3 . . ?
C4 C3 H3 119.3 . . ?
C5 C4 C3 121.70(13) . . ?
C5 C4 H4 119.2 . . ?
C3 C4 H4 119.2 . . ?
C4 C5 C6 117.61(13) . . ?
C4 C5 H5 121.2 . . ?
C6 C5 H5 121.2 . . ?
C5 C6 C1 119.33(12) . . ?
C5 C6 N1 132.23(12) . . ?
C1 C6 N1 108.43(10) . . ?
N1 C7 O1 114.96(10) . . ?
N1 C7 C8 128.88(11) . . ?
O1 C7 C8 116.17(10) . . ?
C7 C8 P1 115.46(8) . . ?
C7 C8 K1 161.41(8) . 5 ?
P1 C8 K1 82.46(4) . 5 ?
C7 C8 H8A 108.4 . . ?
P1 C8 H8A 108.4 . . ?
K1 C8 H8A 58.4 5 . ?
C7 C8 H8B 108.4 . . ?
P1 C8 H8B 108.4 . . ?
K1 C8 H8B 67.7 5 . ?
H8A C8 H8B 107.5 . . ?
K2 O5 K2 81.44(4) 1_554 2_564 ?
K2 O5 K2 74.755(7) 1_554 6_554 ?
K2 O5 K2 151.88(4) 2_564 6_554 ?
K2 O5 K2 151.88(4) 1_554 5_554 ?
K2 O5 K2 74.755(7) 2_564 5_554 ?
K2 O5 K2 131.79(5) 6_554 5_554 ?
K2 O5 K1 74.65(2) 1_554 6_554 ?
K2 O5 K1 83.09(2) 2_564 6_554 ?
K2 O5 K1 76.407(6) 6_554 6_554 ?
K2 O5 K1 116.262(8) 5_554 6_554 ?
K2 O5 K1 83.09(2) 1_554 5_554 ?
K2 O5 K1 74.65(2) 2_564 5_554 ?
K2 O5 K1 116.263(8) 6_554 5_554 ?
K2 O5 K1 76.407(6) 5_554 5_554 ?
K1 O5 K1 150.57(5) 6_554 5_554 ?
K2 O5 H5A 112.8(18) 1_554 . ?
K2 O5 H5A 121.3(18) 2_564 . ?
K2 O5 H5A 82.3(18) 6_554 . ?
K2 O5 H5A 69.2(18) 5_554 . ?
K1 O5 H5A 154.7(18) 6_554 . ?
K1 O5 H5A 53.1(18) 5_554 . ?
K2 O5 H5B 121.3(18) 1_554 . ?
K2 O5 H5B 112.8(18) 2_564 . ?
K2 O5 H5B 69.2(18) 6_554 . ?
K2 O5 H5B 82.3(18) 5_554 . ?
K1 O5 H5B 53.1(18) 6_554 . ?
K1 O5 H5B 154.7(18) 5_554 . ?
H5A O5 H5B 106(4) . . ?
K1 O6 K2 94.12(3) 1_565 5_554 ?
K1 O6 H6A 142.7(17) 1_565 . ?
K2 O6 H6A 70.3(15) 5_554 . ?
K1 O6 H6B 109.8(16) 1_565 . ?
K2 O6 H6B 99.2(17) 5_554 . ?
H6A O6 H6B 106(2) . . ?

loop_
_geom_bond_atom_site_label_1
_geom_bond_atom_site_label_2
_geom_bond_distance
_geom_bond_site_symmetry_2
_geom_bond_publ_flag
K1 O2 2.6759(9) 5_544 ?
K1 O4 2.6773(9) 5_545 ?
K1 O6 2.6943(11) 1_545 ?
K1 O3 2.7201(9) . ?
K1 N1 3.0160(11) . ?
K1 O1 3.1050(10) 5_545 ?
K2 O2 2.7137(9) . ?
K2 O2 2.7310(9) 2_565 ?
K2 O3 2.7373(9) 6 ?
K2 O5 2.9087(12) 1_556 ?
K2 O4 2.9347(9) 5_545 ?
K2 O3 2.9441(9) . ?
K2 O6 3.0295(13) 5_545 ?
K2 O5 3.3204(7) 5_545 ?
P1 O2 1.5110(8) . ?
P1 O3 1.5215(8) . ?
P1 O4 1.5231(8) . ?
P1 C8 1.8566(12) . ?
N1 C7 1.2954(15) . ?
N1 C6 1.4063(16) . ?
O1 C7 1.3772(15) . ?
O1 C1 1.3791(15) . ?
O1 K1 3.1051(10) 5_554 ?
O2 K1 2.6759(9) 5 ?
O2 K2 2.7309(9) 2_565 ?
O3 K2 2.7372(8) 6_554 ?
O4 K1 2.6773(9) 5_554 ?
O4 K2 2.9348(9) 5_554 ?
C1 C2 1.3753(19) . ?
C1 C6 1.3887(17) . ?
C1 K1 3.5241(12) 5_554 ?
C2 C3 1.391(2) . ?
C2 H2 0.9400 . ?
C3 C4 1.393(2) . ?
C3 H3 0.9400 . ?
C4 C5 1.3855(19) . ?
C4 H4 0.9400 . ?
C5 C6 1.3864(17) . ?
C5 H5 0.9400 . ?
C7 C8 1.4751(17) . ?
C8 K1 3.5368(12) 5 ?
C8 H8A 0.9800 . ?
C8 H8B 0.9800 . ?
O5 K2 2.9087(12) 1_554 ?
O5 K2 2.9087(12) 2_564 ?
O5 K2 3.3204(7) 6_554 ?
O5 K2 3.3204(7) 5_554 ?
O5 K1 3.3947(5) 6_554 ?
O5 K1 3.3947(5) 5_554 ?
O5 H5A 0.76(2) . ?
O5 H5B 0.76(2) . ?
O6 K1 2.6944(11) 1_565 ?
O6 K2 3.0293(13) 5_554 ?
O6 H6A 0.83(2) . ?
O6 H6B 0.81(3) . ?

loop_
_geom_hbond_atom_site_label_D
_geom_hbond_atom_site_label_H
_geom_hbond_atom_site_label_A
_geom_hbond_distance_DH
_geom_hbond_distance_HA
_geom_hbond_distance_DA
_geom_hbond_angle_DHA
_geom_hbond_site_symmetry_A
O5 H5A O4 0.76(2) 2.12(2) 2.8523(12) 161(2) .
O5 H5B O4 0.76(2) 2.12(2) 2.8523(12) 161(2) 2_565
O6 H6A O4 0.83(2) 2.07(2) 2.8774(14) 165(2) .
O6 H6B O3 0.81(3) 2.21(3) 2.9922(16) 164(2) 5

loop_
_geom_torsion_atom_site_label_1
_geom_torsion_atom_site_label_2
_geom_torsion_atom_site_label_3
_geom_torsion_atom_site_label_4
_geom_torsion
_geom_torsion_site_symmetry_1
_geom_torsion_site_symmetry_2
_geom_torsion_site_symmetry_3
_geom_torsion_site_symmetry_4
_geom_torsion_publ_flag
O2 K1 N1 C7 100.65(8) 5_544 . . . ?
O4 K1 N1 C7 -56.36(9) 5_545 . . . ?
O6 K1 N1 C7 -167.77(8) 1_545 . . . ?
O3 K1 N1 C7 23.34(8) . . . . ?
O1 K1 N1 C7 -112.47(8) 5_545 . . . ?
O2 K1 N1 C6 -33.99(11) 5_544 . . . ?
O4 K1 N1 C6 169.00(10) 5_545 . . . ?
O6 K1 N1 C6 57.58(13) 1_545 . . . ?
O3 K1 N1 C6 -111.30(11) . . . . ?
O1 K1 N1 C6 112.89(11) 5_545 . . . ?
O3 P1 O2 K1 118.84(6) . . . 5 ?
O4 P1 O2 K1 -109.66(6) . . . 5 ?
C8 P1 O2 K1 4.60(7) . . . 5 ?
O3 P1 O2 K2 4.96(5) . . . . ?
O4 P1 O2 K2 136.46(4) . . . . ?
C8 P1 O2 K2 -109.28(5) . . . . ?
O3 P1 O2 K2 -94.47(7) . . . 2_565 ?
O4 P1 O2 K2 37.03(9) . . . 2_565 ?
C8 P1 O2 K2 151.29(7) . . . 2_565 ?
O2 K2 O2 P1 -104.50(3) 2_565 . . . ?
O3 K2 O2 P1 -134.43(6) 6 . . . ?
O5 K2 O2 P1 176.75(4) 1_556 . . . ?
O4 K2 O2 P1 59.73(5) 5_545 . . . ?
O3 K2 O2 P1 -2.90(3) . . . . ?
O6 K2 O2 P1 106.87(5) 5_545 . . . ?
O5 K2 O2 P1 2.59(6) 5_545 . . . ?
O2 K2 O2 K1 124.44(3) 2_565 . . 5 ?
O3 K2 O2 K1 94.50(7) 6 . . 5 ?
O5 K2 O2 K1 45.68(2) 1_556 . . 5 ?
O4 K2 O2 K1 -71.34(3) 5_545 . . 5 ?
O3 K2 O2 K1 -133.96(4) . . . 5 ?
O6 K2 O2 K1 -24.20(3) 5_545 . . 5 ?
O5 K2 O2 K1 -128.48(3) 5_545 . . 5 ?
O2 K2 O2 K2 34.23(3) 2_565 . . 2_565 ?
O3 K2 O2 K2 4.29(8) 6 . . 2_565 ?
O5 K2 O2 K2 -44.52(2) 1_556 . . 2_565 ?
O4 K2 O2 K2 -161.54(2) 5_545 . . 2_565 ?
O3 K2 O2 K2 135.83(4) . . . 2_565 ?
O6 K2 O2 K2 -114.40(3) 5_545 . . 2_565 ?
O5 K2 O2 K2 141.32(2) 5_545 . . 2_565 ?
O2 P1 O3 K1 -100.51(6) . . . . ?
O4 P1 O3 K1 127.97(5) . . . . ?
C8 P1 O3 K1 12.26(7) . . . . ?
O2 P1 O3 K2 76.20(9) . . . 6_554 ?
O4 P1 O3 K2 -55.32(10) . . . 6_554 ?
C8 P1 O3 K2 -171.03(8) . . . 6_554 ?
O2 P1 O3 K2 -4.50(5) . . . . ?
O4 P1 O3 K2 -136.02(4) . . . . ?
C8 P1 O3 K2 108.27(4) . . . . ?
O2 K1 O3 P1 -149.74(6) 5_544 . . . ?
O4 K1 O3 P1 85.46(6) 5_545 . . . ?
O6 K1 O3 P1 150.01(6) 1_545 . . . ?
N1 K1 O3 P1 -42.06(6) . . . . ?
O1 K1 O3 P1 25.85(8) 5_545 . . . ?
O2 K1 O3 K2 32.17(2) 5_544 . . 6_554 ?
O4 K1 O3 K2 -92.63(3) 5_545 . . 6_554 ?
O6 K1 O3 K2 -28.08(6) 1_545 . . 6_554 ?
N1 K1 O3 K2 139.85(3) . . . 6_554 ?
O1 K1 O3 K2 -152.24(3) 5_545 . . 6_554 ?
O2 K1 O3 K2 115.87(3) 5_544 . . . ?
O4 K1 O3 K2 -8.93(3) 5_545 . . . ?
O6 K1 O3 K2 55.61(6) 1_545 . . . ?
N1 K1 O3 K2 -136.45(3) . . . . ?
O1 K1 O3 K2 -68.54(4) 5_545 . . . ?
O2 K2 O3 P1 2.83(3) . . . . ?
O2 K2 O3 P1 78.42(4) 2_565 . . . ?
O3 K2 O3 P1 157.22(4) 6 . . . ?
O5 K2 O3 P1 2.38(5) 1_556 . . . ?
O4 K2 O3 P1 -117.95(4) 5_545 . . . ?
O6 K2 O3 P1 -62.08(4) 5_545 . . . ?
O5 K2 O3 P1 -172.88(4) 5_545 . . . ?
O2 K2 O3 K1 129.04(4) . . . . ?
O2 K2 O3 K1 -155.36(3) 2_565 . . . ?
O3 K2 O3 K1 -76.57(3) 6 . . . ?
O5 K2 O3 K1 128.59(3) 1_556 . . . ?
O4 K2 O3 K1 8.27(2) 5_545 . . . ?
O6 K2 O3 K1 64.14(3) 5_545 . . . ?
O5 K2 O3 K1 -46.66(2) 5_545 . . . ?
O2 K2 O3 K2 -141.94(4) . . . 6_554 ?
O2 K2 O3 K2 -66.35(3) 2_565 . . 6_554 ?
O3 K2 O3 K2 12.45(2) 6 . . 6_554 ?
O5 K2 O3 K2 -142.39(2) 1_556 . . 6_554 ?
O4 K2 O3 K2 97.28(3) 5_545 . . 6_554 ?
O6 K2 O3 K2 153.15(3) 5_545 . . 6_554 ?
O5 K2 O3 K2 42.351(19) 5_545 . . 6_554 ?
O2 P1 O4 K1 170.74(6) . . . 5_554 ?
O3 P1 O4 K1 -56.91(8) . . . 5_554 ?
C8 P1 O4 K1 58.41(8) . . . 5_554 ?
O2 P1 O4 K2 -24.86(8) . . . 5_554 ?
O3 P1 O4 K2 107.49(6) . . . 5_554 ?
C8 P1 O4 K2 -137.19(6) . . . 5_554 ?
C7 O1 C1 C2 -177.61(14) . . . . ?
K1 O1 C1 C2 67.79(15) 5_554 . . . ?
C7 O1 C1 C6 1.08(13) . . . . ?
K1 O1 C1 C6 -113.52(9) 5_554 . . . ?
C7 O1 C1 K1 114.60(8) . . . 5_554 ?
O1 C1 C2 C3 179.37(14) . . . . ?
C6 C1 C2 C3 0.9(2) . . . . ?
K1 C1 C2 C3 -126.35(14) 5_554 . . . ?
C1 C2 C3 C4 0.2(2) . . . . ?
C2 C3 C4 C5 -1.1(2) . . . . ?
C3 C4 C5 C6 0.8(2) . . . . ?
C4 C5 C6 C1 0.23(19) . . . . ?
C4 C5 C6 N1 -178.61(13) . . . . ?
C2 C1 C6 C5 -1.1(2) . . . . ?
O1 C1 C6 C5 -179.89(11) . . . . ?
K1 C1 C6 C5 113.76(11) 5_554 . . . ?
C2 C1 C6 N1 177.96(13) . . . . ?
O1 C1 C6 N1 -0.79(14) . . . . ?
K1 C1 C6 N1 -67.14(11) 5_554 . . . ?
C7 N1 C6 C5 179.07(14) . . . . ?
K1 N1 C6 C5 -45.81(19) . . . . ?
C7 N1 C6 C1 0.13(13) . . . . ?
K1 N1 C6 C1 135.25(10) . . . . ?
C6 N1 C7 O1 0.61(13) . . . . ?
K1 N1 C7 O1 -149.30(8) . . . . ?
C6 N1 C7 C8 -178.83(11) . . . . ?
K1 N1 C7 C8 31.27(14) . . . . ?
C1 O1 C7 N1 -1.09(14) . . . . ?
K1 O1 C7 N1 101.41(10) 5_554 . . . ?
C1 O1 C7 C8 178.42(10) . . . . ?
K1 O1 C7 C8 -79.08(10) 5_554 . . . ?
N1 C7 C8 P1 -96.67(14) . . . . ?
O1 C7 C8 P1 83.90(12) . . . . ?
N1 C7 C8 K1 99.6(3) . . . 5 ?
O1 C7 C8 K1 -79.8(3) . . . 5 ?
O2 P1 C8 C7 -177.65(9) . . . . ?
O3 P1 C8 C7 61.66(10) . . . . ?
O4 P1 C8 C7 -58.57(10) . . . . ?
O2 P1 C8 K1 -2.83(4) . . . 5 ?
O3 P1 C8 K1 -123.52(4) . . . 5 ?
O4 P1 C8 K1 116.25(4) . . . 5 ?
